data_2217435
loop_
_publ_author_name
'Sanchez Ballester, Noelia M.'
'Elsegood, Mark R. J.'
'Smith, Martin B.'

_publ_section_title
;\m-Pyrazine-2,5-dicarboxylato-bis[chlorido(\h^6^-<i>p</i>-cymene)ruthenium(II)]
 <i>tert</i>-butanol disolvate
;
_journal_coeditor_code BV2088
_journal_issue 2
_journal_name_full 'Acta Crystallographica Section E'
_journal_page_first m309
_journal_page_last m310
_journal_paper_doi 10.1107/S1600536808000202
_journal_volume 64
_journal_year 2008
_chemical_formula_iupac '[Ru2 (C10 H14)2 (C6 H2 N2 O4) Cl2], 2(C4 H10 O)'
_chemical_formula_moiety 'C26 H30 Cl2 N2 O4 Ru2, 2(C4 H10 O)'
_chemical_formula_sum 'C34 H50 Cl2 N2 O6 Ru2'
_chemical_formula_weight 855.80
_chemical_name_systematic
;\m-Pyrazine-2,5-dicarboxylato-bis[chlorido(\h^6^-<i>p</i>-cymene)ruthenium(II)]
<i>tert</i>-butanol
 disolvate
;
_space_group_IT_number 14
_symmetry_cell_setting monoclinic
_symmetry_space_group_name_Hall '-P 2ybc'
_symmetry_space_group_name_H-M 'P 1 21/c 1'
_atom_sites_solution_hydrogens geom
_atom_sites_solution_primary direct
_atom_sites_solution_secondary difmap
_audit_creation_method SHELXL-97
_cell_angle_alpha 90.00
_cell_angle_beta 91.465(2)
_cell_angle_gamma 90.00
_cell_formula_units_Z 2
_cell_length_a 9.8483(2)
_cell_length_b 11.3968(3)
_cell_length_c 16.3448(3)
_cell_measurement_reflns_used 4336
_cell_measurement_temperature 120(2)
_cell_measurement_theta_max 27.48
_cell_measurement_theta_min 2.91
_cell_volume 1833.93(7)
_computing_cell_refinement 'DENZO (Otwinowski & Minor, 1997) and COLLECT or APEX2 (Bruker, 2000)?'
_computing_data_collection 'COLLECT (Hooft, 1998) or APEX2 (Bruker, 2000)?'
_computing_data_reduction 'DENZO and COLLECT or APEX2 (Bruker, 2000)?'
_computing_molecular_graphics 'SHELXTL (Sheldrick, 2001)'
_computing_publication_material 'SHELXTL (Sheldrick, 2001) and local programs'
_computing_structure_refinement 'SHELXTL (Sheldrick, 2001)'
_computing_structure_solution 'SHELXTL (Sheldrick, 2001)'
_diffrn_ambient_temperature 120(2)
_diffrn_detector_area_resol_mean 4090x4096pixels/62x62mm
_diffrn_measured_fraction_theta_full 0.997
_diffrn_measured_fraction_theta_max 0.996
_diffrn_measurement_device_type 'Bruker Nonius APEXII CCD camera on \k-goniostat'
_diffrn_measurement_method '\f and \w'
_diffrn_radiation_monochromator graphite
_diffrn_radiation_source 'Bruker-Nonius FR591 rotating anode'
_diffrn_radiation_type MoK\a
_diffrn_radiation_wavelength 0.71073
_diffrn_reflns_av_R_equivalents 0.0461
_diffrn_reflns_av_sigmaI/netI 0.0398
_diffrn_reflns_limit_h_max 12
_diffrn_reflns_limit_h_min -12
_diffrn_reflns_limit_k_max 14
_diffrn_reflns_limit_k_min -14
_diffrn_reflns_limit_l_max 21
_diffrn_reflns_limit_l_min -20
_diffrn_reflns_number 18492
_diffrn_reflns_theta_full 26.00
_diffrn_reflns_theta_max 27.48
_diffrn_reflns_theta_min 2.98
_diffrn_standards_decay_% 0
_diffrn_standards_number 0
_exptl_absorpt_coefficient_mu 1.013
_exptl_absorpt_correction_T_max 0.970
_exptl_absorpt_correction_T_min 0.839
_exptl_absorpt_correction_type multi-scan
_exptl_absorpt_process_details '(SADABS; Sheldrick, 2007)'
_exptl_crystal_colour brown
_exptl_crystal_density_diffrn 1.550
_exptl_crystal_density_method 'not measured'
_exptl_crystal_description rod
_exptl_crystal_F_000 876
_exptl_crystal_size_max 0.18
_exptl_crystal_size_mid 0.04
_exptl_crystal_size_min 0.03
_refine_diff_density_max 2.781
_refine_diff_density_min -1.038
_refine_ls_extinction_method none
_refine_ls_goodness_of_fit_ref 1.058
_refine_ls_hydrogen_treatment constr
_refine_ls_matrix_type full
_refine_ls_number_parameters 215
_refine_ls_number_reflns 4196
_refine_ls_number_restraints 0
_refine_ls_restrained_S_all 1.058
_refine_ls_R_factor_all 0.0598
_refine_ls_R_factor_gt 0.0487
_refine_ls_shift/su_max 0.034
_refine_ls_shift/su_mean 0.000
_refine_ls_structure_factor_coef Fsqd
_refine_ls_weighting_details 'calc w=1/[\s^2^(Fo^2^)+(0.0329P)^2^+10.5824P] where P=(Fo^2^+2Fc^2^)/3'
_refine_ls_weighting_scheme calc
_refine_ls_wR_factor_gt 0.1068
_refine_ls_wR_factor_ref 0.1147
_reflns_number_gt 3594
_reflns_number_total 4195
_reflns_threshold_expression I>2\s(I)
_cod_data_source_file bv2088.cif
_cod_data_source_block I
_cod_original_sg_symbol_H-M 'P 21/c'
_cod_database_code 2217435
_cod_database_fobs_code 2217435

loop_
_symmetry_equiv_pos_as_xyz
'x, y, z'
'-x, y+1/2, -z+1/2'
'-x, -y, -z'
'x, -y-1/2, z-1/2'

loop_
_atom_site_type_symbol
_atom_site_label
_atom_site_fract_x
_atom_site_fract_y
_atom_site_fract_z
_atom_site_U_iso_or_equiv
_atom_site_adp_type
_atom_site_calc_flag
_atom_site_refinement_flags
_atom_site_occupancy
Ru Ru1 0.09960(3) 0.28799(3) 0.037062(19) 0.01586(11) Uani d . 1
Cl Cl1 0.13823(11) 0.29072(9) -0.10715(6) 0.0245(2) Uani d . 1
C C1 0.0607(4) 0.3713(4) 0.1547(2) 0.0199(8) Uani d . 1
C C2 0.1442(4) 0.2730(4) 0.1682(2) 0.0206(8) Uani d . 1
H H2 0.1190 0.2153 0.2069 0.025 Uiso calc R 1
C C3 0.2668(4) 0.2590(4) 0.1243(3) 0.0231(9) Uani d . 1
H H3A 0.3213 0.1912 0.1335 0.028 Uiso calc R 1
C C4 0.3085(4) 0.3447(4) 0.0673(3) 0.0236(9) Uani d . 1
C C5 0.2248(4) 0.4460(4) 0.0561(3) 0.0217(8) Uani d . 1
H H5 0.2516 0.5056 0.0193 0.026 Uiso calc R 1
C C6 0.1045(4) 0.4591(4) 0.0982(3) 0.0216(8) Uani d . 1
H H6 0.0506 0.5272 0.0893 0.026 Uiso calc R 1
C C7 -0.0741(5) 0.3876(4) 0.1953(3) 0.0281(10) Uani d . 1
H H7 -0.1365 0.4297 0.1560 0.034 Uiso calc R 1
C C8 -0.0512(6) 0.4661(5) 0.2700(3) 0.0360(11) Uani d . 1
H H8A 0.0074 0.4256 0.3103 0.054 Uiso calc R 1
H H8B -0.1387 0.4839 0.2944 0.054 Uiso calc R 1
H H8C -0.0076 0.5393 0.2533 0.054 Uiso calc R 1
C C9 -0.1430(5) 0.2730(5) 0.2199(3) 0.0382(12) Uani d . 1
H H9A -0.1494 0.2205 0.1725 0.057 Uiso calc R 1
H H9B -0.2344 0.2899 0.2392 0.057 Uiso calc R 1
H H9C -0.0894 0.2352 0.2638 0.057 Uiso calc R 1
C C10 0.4356(5) 0.3291(5) 0.0202(3) 0.0363(12) Uani d . 1
H H10A 0.5109 0.3694 0.0487 0.054 Uiso calc R 1
H H10B 0.4225 0.3623 -0.0347 0.054 Uiso calc R 1
H H10C 0.4565 0.2453 0.0159 0.054 Uiso calc R 1
N N1 0.0476(3) 0.1115(3) 0.01791(19) 0.0155(6) Uani d . 1
C C11 -0.0800(4) 0.0943(3) -0.0104(2) 0.0161(7) Uani d . 1
C C12 0.1276(4) 0.0178(3) 0.0281(2) 0.0177(8) Uani d . 1
H H12 0.2185 0.0280 0.0478 0.021 Uiso calc R 1
C C13 -0.1656(4) 0.2038(3) -0.0213(2) 0.0171(8) Uani d . 1
O O1 -0.2818(3) 0.1959(3) -0.0502(2) 0.0293(7) Uani d . 1
O O2 -0.1073(3) 0.2977(2) 0.00366(18) 0.0205(6) Uani d . 1
C C14 -0.5253(5) 0.0313(5) -0.1783(3) 0.0391(12) Uani d . 1
C C16 -0.5410(7) 0.1587(6) -0.2005(5) 0.0596(18) Uani d . 1
H H16A -0.4918 0.1749 -0.2506 0.089 Uiso calc R 1
H H16B -0.5041 0.2073 -0.1558 0.089 Uiso calc R 1
H H16C -0.6375 0.1768 -0.2095 0.089 Uiso calc R 1
C C17 -0.6231(8) 0.0080(8) -0.1086(5) 0.081(2) Uani d . 1
H H17A -0.7153 0.0310 -0.1260 0.122 Uiso calc R 1
H H17B -0.5948 0.0538 -0.0604 0.122 Uiso calc R 1
H H17C -0.6218 -0.0757 -0.0949 0.122 Uiso calc R 1
C C15 -0.5355(14) -0.0404(12) -0.2492(7) 0.176(8) Uani d . 1
H H15A -0.4682 -0.0151 -0.2887 0.264 Uiso calc R 1
H H15B -0.6268 -0.0333 -0.2739 0.264 Uiso calc R 1
H H15C -0.5184 -0.1224 -0.2340 0.264 Uiso calc R 1
O O3 -0.3929(4) 0.0100(3) -0.1422(3) 0.0438(10) Uani d . 1
H H3 -0.3711 0.0663 -0.1114 0.066 Uiso calc R 1

loop_
_atom_site_aniso_label
_atom_site_aniso_U_11
_atom_site_aniso_U_22
_atom_site_aniso_U_33
_atom_site_aniso_U_12
_atom_site_aniso_U_13
_atom_site_aniso_U_23
Ru1 0.01907(17) 0.01018(16) 0.01823(17) 0.00040(12) -0.00136(11) -0.00046(12)
Cl1 0.0329(5) 0.0211(5) 0.0194(5) 0.0014(4) 0.0014(4) -0.0001(4)
C1 0.0221(19) 0.0154(19) 0.022(2) -0.0005(15) -0.0016(16) -0.0046(16)
C2 0.028(2) 0.017(2) 0.0160(19) -0.0009(16) -0.0094(16) -0.0006(15)
C3 0.023(2) 0.019(2) 0.027(2) 0.0026(16) -0.0100(17) -0.0034(17)
C4 0.023(2) 0.023(2) 0.025(2) -0.0061(17) -0.0033(16) -0.0053(17)
C5 0.029(2) 0.0116(18) 0.025(2) -0.0073(16) -0.0016(17) -0.0005(16)
C6 0.031(2) 0.0112(19) 0.022(2) -0.0005(16) -0.0028(17) -0.0057(16)
C7 0.030(2) 0.028(2) 0.027(2) 0.0027(19) 0.0020(18) -0.0011(19)
C8 0.049(3) 0.031(3) 0.029(2) 0.003(2) 0.010(2) -0.006(2)
C9 0.032(3) 0.039(3) 0.044(3) -0.004(2) 0.012(2) -0.005(2)
C10 0.025(2) 0.040(3) 0.044(3) -0.005(2) 0.004(2) -0.012(2)
N1 0.0189(15) 0.0120(15) 0.0155(15) 0.0026(12) 0.0002(12) 0.0012(12)
C11 0.0156(17) 0.0163(18) 0.0163(18) 0.0013(14) -0.0009(14) 0.0015(15)
C12 0.0193(18) 0.0127(18) 0.021(2) 0.0029(14) -0.0025(15) 0.0024(15)
C13 0.0175(18) 0.0118(18) 0.022(2) 0.0012(14) -0.0015(15) 0.0016(15)
O1 0.0230(15) 0.0192(16) 0.045(2) 0.0034(12) -0.0097(14) -0.0013(14)
O2 0.0194(14) 0.0138(14) 0.0280(16) 0.0032(11) -0.0038(11) -0.0024(12)
C14 0.033(3) 0.045(3) 0.039(3) -0.004(2) -0.014(2) 0.010(2)
C16 0.048(4) 0.052(4) 0.077(5) 0.013(3) -0.018(3) 0.006(3)
C17 0.073(5) 0.079(6) 0.092(6) -0.014(4) 0.014(5) 0.027(5)
C15 0.225(14) 0.180(13) 0.117(9) 0.140(12) -0.123(10) -0.100(9)
O3 0.0337(19) 0.0284(19) 0.068(3) 0.0077(15) -0.0194(18) -0.0112(18)

loop_
_atom_type_symbol
_atom_type_description
_atom_type_scat_dispersion_real
_atom_type_scat_dispersion_imag
_atom_type_scat_source
C C 0.0033 0.0016 'International Tables Vol C Tables 4.2.6.8 and 6.1.1.4'
H H 0.0000 0.0000 'International Tables Vol C Tables 4.2.6.8 and 6.1.1.4'
B B 0.0013 0.0007 'International Tables Vol C Tables 4.2.6.8 and 6.1.1.4'
N N 0.0061 0.0033 'International Tables Vol C Tables 4.2.6.8 and 6.1.1.4'
O O 0.0106 0.0060 'International Tables Vol C Tables 4.2.6.8 and 6.1.1.4'
Cl Cl 0.1484 0.1585 'International Tables Vol C Tables 4.2.6.8 and 6.1.1.4'
Ru Ru -1.2594 0.8363 'International Tables Vol C Tables 4.2.6.8 and 6.1.1.4'

loop_
_geom_angle_atom_site_label_1
_geom_angle_atom_site_label_2
_geom_angle_atom_site_label_3
_geom_angle_site_symmetry_1
_geom_angle_site_symmetry_3
_geom_angle
N1 Ru1 O2 . . 77.29(12)
N1 Ru1 C3 . . 97.48(14)
O2 Ru1 C3 . . 153.12(15)
N1 Ru1 C2 . . 96.53(14)
O2 Ru1 C2 . . 115.40(14)
C3 Ru1 C2 . . 38.27(17)
N1 Ru1 C1 . . 120.00(14)
O2 Ru1 C1 . . 90.86(13)
C3 Ru1 C1 . . 68.67(16)
C2 Ru1 C1 . . 37.47(15)
N1 Ru1 C6 . . 157.55(15)
O2 Ru1 C6 . . 94.69(14)
C3 Ru1 C6 . . 80.13(16)
C2 Ru1 C6 . . 67.69(15)
C1 Ru1 C6 . . 38.28(15)
N1 Ru1 C5 . . 160.06(15)
O2 Ru1 C5 . . 122.04(14)
C3 Ru1 C5 . . 67.62(16)
C2 Ru1 C5 . . 80.04(16)
C1 Ru1 C5 . . 68.30(16)
C6 Ru1 C5 . . 36.97(16)
N1 Ru1 C4 . . 122.58(15)
O2 Ru1 C4 . . 159.86(14)
C3 Ru1 C4 . . 37.78(17)
C2 Ru1 C4 . . 68.83(16)
C1 Ru1 C4 . . 81.87(16)
C6 Ru1 C4 . . 68.07(16)
C5 Ru1 C4 . . 37.87(16)
N1 Ru1 Cl1 . . 84.84(9)
O2 Ru1 Cl1 . . 85.47(9)
C3 Ru1 Cl1 . . 120.66(13)
C2 Ru1 Cl1 . . 158.93(12)
C1 Ru1 Cl1 . . 153.45(11)
C6 Ru1 Cl1 . . 115.75(12)
C5 Ru1 Cl1 . . 91.50(12)
C4 Ru1 Cl1 . . 92.66(12)
C2 C1 C6 . . 118.2(4)
C2 C1 C7 . . 123.1(4)
C6 C1 C7 . . 118.6(4)
C2 C1 Ru1 . . 71.2(2)
C6 C1 Ru1 . . 71.0(2)
C7 C1 Ru1 . . 128.0(3)
C1 C2 C3 . . 120.6(4)
C1 C2 Ru1 . . 71.4(2)
C3 C2 Ru1 . . 70.6(2)
C1 C2 H2 . . 119.7
C3 C2 H2 . . 119.7
Ru1 C2 H2 . . 131.2
C4 C3 C2 . . 121.1(4)
C4 C3 Ru1 . . 72.1(2)
C2 C3 Ru1 . . 71.2(2)
C4 C3 H3A . . 119.5
C2 C3 H3A . . 119.5
Ru1 C3 H3A . . 129.9
C3 C4 C5 . . 117.7(4)
C3 C4 C10 . . 121.1(4)
C5 C4 C10 . . 121.2(4)
C3 C4 Ru1 . . 70.2(2)
C5 C4 Ru1 . . 71.0(2)
C10 C4 Ru1 . . 129.7(3)
C6 C5 C4 . . 121.3(4)
C6 C5 Ru1 . . 71.2(2)
C4 C5 Ru1 . . 71.1(2)
C6 C5 H5 . . 119.4
C4 C5 H5 . . 119.4
Ru1 C5 H5 . . 131.3
C5 C6 C1 . . 121.1(4)
C5 C6 Ru1 . . 71.9(2)
C1 C6 Ru1 . . 70.7(2)
C5 C6 H6 . . 119.5
C1 C6 H6 . . 119.5
Ru1 C6 H6 . . 130.7
C1 C7 C8 . . 108.1(4)
C1 C7 C9 . . 114.3(4)
C8 C7 C9 . . 110.4(4)
C1 C7 H7 . . 108.0
C8 C7 H7 . . 108.0
C9 C7 H7 . . 108.0
C7 C8 H8A . . 109.5
C7 C8 H8B . . 109.5
H8A C8 H8B . . 109.5
C7 C8 H8C . . 109.5
H8A C8 H8C . . 109.5
H8B C8 H8C . . 109.5
C7 C9 H9A . . 109.5
C7 C9 H9B . . 109.5
H9A C9 H9B . . 109.5
C7 C9 H9C . . 109.5
H9A C9 H9C . . 109.5
H9B C9 H9C . . 109.5
C4 C10 H10A . . 109.5
C4 C10 H10B . . 109.5
H10A C10 H10B . . 109.5
C4 C10 H10C . . 109.5
H10A C10 H10C . . 109.5
H10B C10 H10C . . 109.5
C12 N1 C11 . . 118.1(3)
C12 N1 Ru1 . . 127.4(3)
C11 N1 Ru1 . . 114.5(3)
N1 C11 C12 . 3 121.0(4)
N1 C11 C13 . . 115.7(3)
C12 C11 C13 3 . 123.3(3)
N1 C12 C11 . 3 121.0(4)
N1 C12 H12 . . 119.5
C11 C12 H12 3 . 119.5
O1 C13 O2 . . 126.2(4)
O1 C13 C11 . . 119.6(3)
O2 C13 C11 . . 114.2(3)
C13 O2 Ru1 . . 117.7(2)
C15 C14 O3 . . 106.4(6)
C15 C14 C16 . . 110.8(7)
O3 C14 C16 . . 110.4(5)
C15 C14 C17 . . 118.3(9)
O3 C14 C17 . . 104.3(5)
C16 C14 C17 . . 106.4(6)
C14 C16 H16A . . 109.5
C14 C16 H16B . . 109.5
H16A C16 H16B . . 109.5
C14 C16 H16C . . 109.5
H16A C16 H16C . . 109.5
H16B C16 H16C . . 109.5
C14 C17 H17A . . 109.5
C14 C17 H17B . . 109.5
H17A C17 H17B . . 109.5
C14 C17 H17C . . 109.5
H17A C17 H17C . . 109.5
H17B C17 H17C . . 109.5
C14 C15 H15A . . 109.5
C14 C15 H15B . . 109.5
H15A C15 H15B . . 109.5
C14 C15 H15C . . 109.5
H15A C15 H15C . . 109.5
H15B C15 H15C . . 109.5
C14 O3 H3 . . 109.5

loop_
_geom_bond_atom_site_label_1
_geom_bond_atom_site_label_2
_geom_bond_site_symmetry_2
_geom_bond_distance
Ru1 N1 . 2.097(3)
Ru1 O2 . 2.099(3)
Ru1 C3 . 2.176(4)
Ru1 C2 . 2.184(4)
Ru1 C1 . 2.187(4)
Ru1 C6 . 2.191(4)
Ru1 C5 . 2.200(4)
Ru1 C4 . 2.201(4)
Ru1 Cl1 . 2.3975(11)
C1 C2 . 1.404(6)
C1 C6 . 1.435(6)
C1 C7 . 1.511(6)
C2 C3 . 1.429(6)
C2 H2 . 0.9500
C3 C4 . 1.417(6)
C3 H3A . 0.9500
C4 C5 . 1.428(6)
C4 C10 . 1.496(7)
C5 C6 . 1.392(6)
C5 H5 . 0.9500
C6 H6 . 0.9500
C7 C8 . 1.525(6)
C7 C9 . 1.530(7)
C7 H7 . 1.0000
C8 H8A . 0.9800
C8 H8B . 0.9800
C8 H8C . 0.9800
C9 H9A . 0.9800
C9 H9B . 0.9800
C9 H9C . 0.9800
C10 H10A . 0.9800
C10 H10B . 0.9800
C10 H10C . 0.9800
N1 C12 . 1.335(5)
N1 C11 . 1.343(5)
C11 C12 3 1.389(5)
C11 C13 . 1.514(5)
C12 C11 3 1.389(5)
C12 H12 . 0.9500
C13 O1 . 1.231(5)
C13 O2 . 1.277(5)
C14 C15 . 1.419(10)
C14 O3 . 1.438(6)
C14 C16 . 1.503(8)
C14 C17 . 1.534(9)
C16 H16A . 0.9800
C16 H16B . 0.9800
C16 H16C . 0.9800
C17 H17A . 0.9800
C17 H17B . 0.9800
C17 H17C . 0.9800
C15 H15A . 0.9800
C15 H15B . 0.9800
C15 H15C . 0.9800
O3 H3 . 0.8400

loop_
_geom_hbond_atom_site_label_D
_geom_hbond_atom_site_label_H
_geom_hbond_atom_site_label_A
_geom_hbond_distance_DH
_geom_hbond_distance_HA
_geom_hbond_distance_DA
_geom_hbond_angle_DHA
O3 H3 O1 0.84 1.98 2.804(5) 167.8

loop_
_geom_torsion_atom_site_label_1
_geom_torsion_atom_site_label_2
_geom_torsion_atom_site_label_3
_geom_torsion_atom_site_label_4
_geom_torsion_site_symmetry_1
_geom_torsion_site_symmetry_4
_geom_torsion
N1 Ru1 C1 C2 . . 57.5(3)
O2 Ru1 C1 C2 . . 133.3(2)
C3 Ru1 C1 C2 . . -28.8(2)
C6 Ru1 C1 C2 . . -130.2(4)
C5 Ru1 C1 C2 . . -102.3(3)
C4 Ru1 C1 C2 . . -65.6(3)
Cl1 Ru1 C1 C2 . . -145.2(2)
N1 Ru1 C1 C6 . . -172.3(2)
O2 Ru1 C1 C6 . . -96.5(2)
C3 Ru1 C1 C6 . . 101.4(3)
C2 Ru1 C1 C6 . . 130.2(4)
C5 Ru1 C1 C6 . . 27.9(2)
C4 Ru1 C1 C6 . . 64.7(3)
Cl1 Ru1 C1 C6 . . -14.9(4)
N1 Ru1 C1 C7 . . -60.3(4)
O2 Ru1 C1 C7 . . 15.5(4)
C3 Ru1 C1 C7 . . -146.6(4)
C2 Ru1 C1 C7 . . -117.8(5)
C6 Ru1 C1 C7 . . 112.0(5)
C5 Ru1 C1 C7 . . 139.9(4)
C4 Ru1 C1 C7 . . 176.6(4)
Cl1 Ru1 C1 C7 . . 97.1(4)
C6 C1 C2 C3 . . -2.4(6)
C7 C1 C2 C3 . . 176.3(4)
Ru1 C1 C2 C3 . . 52.6(3)
C6 C1 C2 Ru1 . . -55.0(3)
C7 C1 C2 Ru1 . . 123.6(4)
N1 Ru1 C2 C1 . . -132.7(2)
O2 Ru1 C2 C1 . . -53.7(3)
C3 Ru1 C2 C1 . . 133.5(4)
C6 Ru1 C2 C1 . . 30.7(2)
C5 Ru1 C2 C1 . . 67.2(3)
C4 Ru1 C2 C1 . . 104.8(3)
Cl1 Ru1 C2 C1 . . 134.7(3)
N1 Ru1 C2 C3 . . 93.8(2)
O2 Ru1 C2 C3 . . 172.8(2)
C1 Ru1 C2 C3 . . -133.5(4)
C6 Ru1 C2 C3 . . -102.8(3)
C5 Ru1 C2 C3 . . -66.3(3)
C4 Ru1 C2 C3 . . -28.7(2)
Cl1 Ru1 C2 C3 . . 1.2(5)
C1 C2 C3 C4 . . 1.2(6)
Ru1 C2 C3 C4 . . 54.2(3)
C1 C2 C3 Ru1 . . -53.0(3)
N1 Ru1 C3 C4 . . 135.8(3)
O2 Ru1 C3 C4 . . -147.6(3)
C2 Ru1 C3 C4 . . -133.1(4)
C1 Ru1 C3 C4 . . -104.8(3)
C6 Ru1 C3 C4 . . -66.8(3)
C5 Ru1 C3 C4 . . -30.4(3)
Cl1 Ru1 C3 C4 . . 47.4(3)
N1 Ru1 C3 C2 . . -91.1(2)
O2 Ru1 C3 C2 . . -14.5(4)
C1 Ru1 C3 C2 . . 28.3(2)
C6 Ru1 C3 C2 . . 66.3(3)
C5 Ru1 C3 C2 . . 102.7(3)
C4 Ru1 C3 C2 . . 133.1(4)
Cl1 Ru1 C3 C2 . . -179.5(2)
C2 C3 C4 C5 . . 0.8(6)
Ru1 C3 C4 C5 . . 54.6(3)
C2 C3 C4 C10 . . -178.9(4)
Ru1 C3 C4 C10 . . -125.1(4)
C2 C3 C4 Ru1 . . -53.8(3)
N1 Ru1 C4 C3 . . -55.1(3)
O2 Ru1 C4 C3 . . 135.3(4)
C2 Ru1 C4 C3 . . 29.0(3)
C1 Ru1 C4 C3 . . 65.4(3)
C6 Ru1 C4 C3 . . 102.6(3)
C5 Ru1 C4 C3 . . 130.3(4)
Cl1 Ru1 C4 C3 . . -140.7(2)
N1 Ru1 C4 C5 . . 174.6(2)
O2 Ru1 C4 C5 . . 5.0(6)
C3 Ru1 C4 C5 . . -130.3(4)
C2 Ru1 C4 C5 . . -101.3(3)
C1 Ru1 C4 C5 . . -64.9(3)
C6 Ru1 C4 C5 . . -27.7(2)
Cl1 Ru1 C4 C5 . . 89.0(2)
N1 Ru1 C4 C10 . . 59.4(5)
O2 Ru1 C4 C10 . . -110.3(5)
C3 Ru1 C4 C10 . . 114.5(5)
C2 Ru1 C4 C10 . . 143.5(5)
C1 Ru1 C4 C10 . . 179.9(5)
C6 Ru1 C4 C10 . . -143.0(5)
C5 Ru1 C4 C10 . . -115.2(5)
Cl1 Ru1 C4 C10 . . -26.2(4)
C3 C4 C5 C6 . . -1.5(6)
C10 C4 C5 C6 . . 178.2(4)
Ru1 C4 C5 C6 . . 52.6(4)
C3 C4 C5 Ru1 . . -54.1(3)
C10 C4 C5 Ru1 . . 125.5(4)
N1 Ru1 C5 C6 . . -147.6(4)
O2 Ru1 C5 C6 . . 47.9(3)
C3 Ru1 C5 C6 . . -103.8(3)
C2 Ru1 C5 C6 . . -66.0(3)
C1 Ru1 C5 C6 . . -28.8(2)
C4 Ru1 C5 C6 . . -134.2(4)
Cl1 Ru1 C5 C6 . . 133.5(2)
N1 Ru1 C5 C4 . . -13.4(6)
O2 Ru1 C5 C4 . . -178.0(2)
C3 Ru1 C5 C4 . . 30.3(3)
C2 Ru1 C5 C4 . . 68.2(3)
C1 Ru1 C5 C4 . . 105.3(3)
C6 Ru1 C5 C4 . . 134.2(4)
Cl1 Ru1 C5 C4 . . -92.4(2)
C4 C5 C6 C1 . . 0.3(6)
Ru1 C5 C6 C1 . . 52.9(3)
C4 C5 C6 Ru1 . . -52.6(3)
C2 C1 C6 C5 . . 1.7(6)
C7 C1 C6 C5 . . -177.0(4)
Ru1 C1 C6 C5 . . -53.4(3)
C2 C1 C6 Ru1 . . 55.1(3)
C7 C1 C6 Ru1 . . -123.6(4)
N1 Ru1 C6 C5 . . 151.4(3)
O2 Ru1 C6 C5 . . -140.9(2)
C3 Ru1 C6 C5 . . 65.7(3)
C2 Ru1 C6 C5 . . 103.5(3)
C1 Ru1 C6 C5 . . 133.7(4)
C4 Ru1 C6 C5 . . 28.3(2)
Cl1 Ru1 C6 C5 . . -53.7(3)
N1 Ru1 C6 C1 . . 17.7(5)
O2 Ru1 C6 C1 . . 85.4(2)
C3 Ru1 C6 C1 . . -68.0(2)
C2 Ru1 C6 C1 . . -30.1(2)
C5 Ru1 C6 C1 . . -133.7(4)
C4 Ru1 C6 C1 . . -105.3(3)
Cl1 Ru1 C6 C1 . . 172.66(19)
C2 C1 C7 C8 . . 97.1(5)
C6 C1 C7 C8 . . -84.3(5)
Ru1 C1 C7 C8 . . -171.7(3)
C2 C1 C7 C9 . . -26.2(6)
C6 C1 C7 C9 . . 152.5(4)
Ru1 C1 C7 C9 . . 65.0(5)
O2 Ru1 N1 C12 . . -177.7(4)
C3 Ru1 N1 C12 . . -24.5(4)
C2 Ru1 N1 C12 . . -63.0(3)
C1 Ru1 N1 C12 . . -94.1(4)
C6 Ru1 N1 C12 . . -106.7(5)
C5 Ru1 N1 C12 . . 15.7(6)
C4 Ru1 N1 C12 . . 6.0(4)
Cl1 Ru1 N1 C12 . . 95.8(3)
O2 Ru1 N1 C11 . . 4.7(3)
C3 Ru1 N1 C11 . . 157.9(3)
C2 Ru1 N1 C11 . . 119.3(3)
C1 Ru1 N1 C11 . . 88.2(3)
C6 Ru1 N1 C11 . . 75.6(5)
C5 Ru1 N1 C11 . . -161.9(4)
C4 Ru1 N1 C11 . . -171.7(3)
Cl1 Ru1 N1 C11 . . -81.8(3)
C12 N1 C11 C12 . 3 0.3(6)
Ru1 N1 C11 C12 . 3 178.2(3)
C12 N1 C11 C13 . . -179.6(3)
Ru1 N1 C11 C13 . . -1.8(4)
C11 N1 C12 C11 . 3 -0.3(6)
Ru1 N1 C12 C11 . 3 -177.9(3)
N1 C11 C13 O1 . . 176.9(4)
C12 C11 C13 O1 3 . -3.0(6)
N1 C11 C13 O2 . . -4.7(5)
C12 C11 C13 O2 3 . 175.3(4)
O1 C13 O2 Ru1 . . -172.8(4)
C11 C13 O2 Ru1 . . 9.0(4)
N1 Ru1 O2 C13 . . -7.8(3)
C3 Ru1 O2 C13 . . -89.2(4)
C2 Ru1 O2 C13 . . -99.1(3)
C1 Ru1 O2 C13 . . -128.4(3)
C6 Ru1 O2 C13 . . -166.6(3)
C5 Ru1 O2 C13 . . 166.9(3)
C4 Ru1 O2 C13 . . 163.3(4)
Cl1 Ru1 O2 C13 . . 77.9(3)
